data_7241878
loop_
_publ_author_name
'Kornyakov, Ilya V.'
'Tyumentseva, Olga S.'
'Krivovichev, Sergey V.'
'Tananaev, Ivan G.'
'Gurzhiy, Vladislav V.'

_publ_section_title
;
 Crystal chemistry of the M2+[(UO2)(T6+O4)2(H2O)](H2O)4 (M2+ = Mg, Mn, Fe,
 Co, Ni and Zn; T6+ = S, Se) compounds: the interplay between chemical
 composition, pH and structural architecture
;
_journal_issue 5
_journal_name_full CrystEngComm
_journal_page_first 1140
_journal_page_last 1148
_journal_paper_doi 10.1039/D0CE01587C
_journal_volume 23
_journal_year 2021
_chemical_formula_moiety 'H10 Ni O15 S0.22 Se1.78 U'
_chemical_formula_sum 'H10 Ni O15 S0.22 Se1.78 U'
_chemical_formula_weight 694.54
_space_group_crystal_system monoclinic
_space_group_IT_number 14
_space_group_name_Hall '-P 2ybc'
_space_group_name_H-M_alt 'P 1 21/c 1'
_atom_sites_solution_hydrogens difmap
_atom_sites_solution_primary dual
_audit_creation_date 2020-10-03
_audit_creation_method
;
Olex2 1.2
(compiled 2018.05.29 svn.r3508 for OlexSys, GUI svn.r5506)
;
_audit_update_record
;
2020-10-17 deposited with the CCDC.	2020-12-08 downloaded from the CCDC.
;
_cell_angle_alpha 90
_cell_angle_beta 93.3090(10)
_cell_angle_gamma 90
_cell_formula_units_Z 4
_cell_length_a 8.39020(10)
_cell_length_b 11.5601(2)
_cell_length_c 13.0744(2)
_cell_measurement_reflns_used 13068
_cell_measurement_temperature 100(2)
_cell_measurement_theta_max 36.1980
_cell_measurement_theta_min 2.3150
_cell_volume 1265.99(3)
_computing_cell_refinement 'CrysAlisPro 1.171.40.53 (Rigaku OD, 2019)'
_computing_data_collection 'CrysAlisPro 1.171.40.53 (Rigaku OD, 2019)'
_computing_data_reduction 'CrysAlisPro 1.171.40.53 (Rigaku OD, 2019)'
_computing_molecular_graphics 'Olex2 (Dolomanov et al., 2009)'
_computing_publication_material 'Olex2 (Dolomanov et al., 2009)'
_computing_structure_refinement 'ShelXL (Sheldrick, 2015)'
_computing_structure_solution 'ShelXT (Sheldrick, 2015)'
_diffrn_ambient_temperature 100(2)
_diffrn_detector 'CCD plate'
_diffrn_measured_fraction_theta_full 1.000
_diffrn_measured_fraction_theta_max 1.000
_diffrn_measurement_details
;
List of Runs (angles in degrees, time in seconds):

  # Type    Start    End  Width  t~exp~   \w     \q     \k     \f   Frames
#--------------------------------------------------------------------------
  1  \f   -360.00   9.50   0.50   60.01 -98.65 -34.00 -40.00    --   739
  2  \w    -90.88 -53.88   0.50   60.00    --  -34.00 147.98 -65.98   74
  3  \f     67.80 100.80   0.50   59.98 -91.24 -34.00 -88.00    --    66
  4  \w    -77.02  -1.52   0.50   60.00    --  -34.00 102.00 134.00  151
  5  \f    232.07 274.57   0.50   59.99 -95.04 -34.00 -77.99    --    85
;
_diffrn_measurement_device 'abstract diffractometer'
_diffrn_measurement_device_type 'Bruker APEX-II CCD'
_diffrn_measurement_method '\w and \f scans'
_diffrn_orient_matrix_type 'CrysAlisPro convention (1999,Acta A55,543-557)'
_diffrn_orient_matrix_UB_11 0.0794084000
_diffrn_orient_matrix_UB_12 -0.0038115000
_diffrn_orient_matrix_UB_13 -0.0156064000
_diffrn_orient_matrix_UB_21 0.0278458000
_diffrn_orient_matrix_UB_22 -0.0099374000
_diffrn_orient_matrix_UB_23 0.0515205000
_diffrn_orient_matrix_UB_31 -0.0095942000
_diffrn_orient_matrix_UB_32 -0.0604136000
_diffrn_orient_matrix_UB_33 -0.0074538000
_diffrn_radiation_monochromator graphite
_diffrn_radiation_probe x-ray
_diffrn_radiation_type MoK\a
_diffrn_radiation_wavelength 0.71073
_diffrn_reflns_av_R_equivalents 0.0167
_diffrn_reflns_av_unetI/netI 0.0109
_diffrn_reflns_Laue_measured_fraction_full 1.000
_diffrn_reflns_Laue_measured_fraction_max 1.000
_diffrn_reflns_limit_h_max 10
_diffrn_reflns_limit_h_min -10
_diffrn_reflns_limit_k_max 11
_diffrn_reflns_limit_k_min -15
_diffrn_reflns_limit_l_max 16
_diffrn_reflns_limit_l_min -16
_diffrn_reflns_number 11649
_diffrn_reflns_point_group_measured_fraction_full 1.000
_diffrn_reflns_point_group_measured_fraction_max 1.000
_diffrn_reflns_theta_full 25.242
_diffrn_reflns_theta_max 27.497
_diffrn_reflns_theta_min 2.353
_diffrn_source 'fine-focus sealed X-ray tube'
_diffrn_source_type 'Enhance (Mo) X-ray Source'
_exptl_absorpt_coefficient_mu 19.500
_exptl_absorpt_correction_T_max 1.00000
_exptl_absorpt_correction_T_min 0.18092
_exptl_absorpt_correction_type multi-scan
_exptl_absorpt_process_details
;
CrysAlisPro 1.171.40.53 (Rigaku Oxford Diffraction, 2019)
Empirical absorption correction using spherical harmonics,
 implemented in SCALE3 ABSPACK scaling algorithm.
;
_exptl_crystal_colour 'clear yellowish green'
_exptl_crystal_colour_lustre clear
_exptl_crystal_colour_modifier yellowish
_exptl_crystal_colour_primary green
_exptl_crystal_density_diffrn 3.644
_exptl_crystal_description plate
_exptl_crystal_F_000 1256
_exptl_crystal_size_max 0.23
_exptl_crystal_size_mid 0.16
_exptl_crystal_size_min 0.05
_refine_diff_density_max 0.662
_refine_diff_density_min -1.048
_refine_diff_density_rms 0.121
_refine_ls_extinction_method none
_refine_ls_goodness_of_fit_ref 1.138
_refine_ls_hydrogen_treatment refxyz
_refine_ls_matrix_type full
_refine_ls_number_parameters 204
_refine_ls_number_reflns 2904
_refine_ls_number_restraints 15
_refine_ls_restrained_S_all 1.144
_refine_ls_R_factor_all 0.0147
_refine_ls_R_factor_gt 0.0140
_refine_ls_shift/su_max 0.004
_refine_ls_shift/su_mean 0.000
_refine_ls_structure_factor_coef Fsqd
_refine_ls_weighting_details 'w=1/[\s^2^(Fo^2^)+(0.0160P)^2^+2.5498P] where P=(Fo^2^+2Fc^2^)/3'
_refine_ls_weighting_scheme calc
_refine_ls_wR_factor_gt 0.0336
_refine_ls_wR_factor_ref 0.0338
_reflns_Friedel_coverage 0.000
_reflns_number_gt 2817
_reflns_number_total 2904
_reflns_threshold_expression 'I > 2\s(I)'
_cod_data_source_file d0ce01587c1.cif
_cod_data_source_block Compound_10
_cod_depositor_comments 'Adding full bibliography for 7241870--7241883.cif.'
_cod_database_code 7241878
_shelxl_version_number 2014/6
_chemical_oxdiff_formula 'Ni4  O60  S2  Se5  U4  '
_shelx_space_group_comment
;
The symmetry employed for this shelxl refinement is uniquely defined
by the following loop, which should always be used as a source of
symmetry information in preference to the above space-group names.
They are only intended as comments.
;
_shelx_estimated_absorpt_t_max 0.442
_shelx_estimated_absorpt_t_min 0.094
_reflns_odcompleteness_completeness 94.00
_reflns_odcompleteness_iscentric 1
_reflns_odcompleteness_theta 36.13
_olex2_refinement_description
;
1. Fixed Uiso
 At 1.5 times of:
  All O(H,H,H,H,H,H,H,H,H,H) groups
2. Shared sites
{S2, Se2}
{S1, Se1}
3. Restrained distances
 H10B-H10A
 1.5 with sigma of 0.02
 H10B-O10
 0.98 with sigma of 0.02
 H10A-O10
 0.98 with sigma of 0.02
 H15B-H15A
 1.5 with sigma of 0.02
 H15B-O15
 0.98 with sigma of 0.02
 H15A-O15
 0.98 with sigma of 0.02
 H12B-O12
 0.98 with sigma of 0.02
 O12-H12A
 0.98 with sigma of 0.02
 H12B-H12A
 1.5 with sigma of 0.02
 H14A-O14
 0.98 with sigma of 0.02
 O14-H14B
 0.98 with sigma of 0.02
 H14A-H14B
 1.5 with sigma of 0.02
 H13A-H13B
 1.5 with sigma of 0.02
 H13A-O13
 0.98 with sigma of 0.02
 O13-H13B
 0.98 with sigma of 0.02
4. Uiso/Uaniso restraints and constraints
Uanis(S2) = Uanis(Se2)
Uanis(S1) = Uanis(Se1)
5. Others
 Sof(Se2)=1-FVAR(1)
 Sof(S2)=FVAR(1)
 Sof(Se1)=1-FVAR(2)
 Sof(S1)=FVAR(2)
;
_olex2_submission_special_instructions 'No special instructions were received'
_oxdiff_exptl_absorpt_empirical_details
;
Empirical correction (ABSPACK) includes:
- Absorption correction using spherical harmonics
- Frame scaling
- Detector area scaling
;
_oxdiff_exptl_absorpt_empirical_full_max 2.388
_oxdiff_exptl_absorpt_empirical_full_min 0.496

loop_
_space_group_symop_operation_xyz
'x, y, z'
'-x, y+1/2, -z+1/2'
'-x, -y, -z'
'x, -y-1/2, z-1/2'

loop_
_atom_site_label
_atom_site_type_symbol
_atom_site_fract_x
_atom_site_fract_y
_atom_site_fract_z
_atom_site_U_iso_or_equiv
_atom_site_adp_type
_atom_site_occupancy
_atom_site_site_symmetry_order
_atom_site_calc_flag
_atom_site_refinement_flags_posn
_atom_site_refinement_flags_adp
_atom_site_refinement_flags_occupancy
_atom_site_disorder_assembly
_atom_site_disorder_group
U1 U 0.62091(2) 0.40668(2) 0.75284(2) 0.00485(4) Uani 1 1 d . . . . .
Se1 Se 0.26286(3) 0.59739(2) 0.77183(2) 0.00576(10) Uani 0.974(3) 1 d . . P A 4
Se2 Se 0.75641(3) 0.72119(3) 0.75426(2) 0.00471(11) Uani 0.810(3) 1 d . . P B 2
Ni1 Ni 0.83746(4) 0.72744(3) 0.50599(3) 0.00808(8) Uani 1 1 d . . . . .
S1 S 0.26286(3) 0.59739(2) 0.77183(2) 0.00576(10) Uani 0.026(3) 1 d . . P A 3
S2 S 0.75641(3) 0.72119(3) 0.75426(2) 0.00471(11) Uani 0.190(3) 1 d . . P B 1
O1 O 0.6932(2) 0.37313(19) 0.87970(16) 0.0110(4) Uani 1 1 d . . . . .
O2 O 0.5499(2) 0.44098(18) 0.62609(15) 0.0100(4) Uani 1 1 d . . . . .
O3 O 0.4166(2) 0.51892(18) 0.81423(15) 0.0099(4) Uani 1 1 d . . . . .
O4 O 0.1061(2) 0.54502(19) 0.82337(16) 0.0127(4) Uani 1 1 d . . . . .
O5 O 0.2467(3) 0.59889(17) 0.64765(16) 0.0113(4) Uani 1 1 d . . . . .
O6 O 0.7358(2) 0.59002(17) 0.79214(17) 0.0103(4) Uani 1 1 d . . . . .
O7 O 0.8297(2) 0.79718(18) 0.84785(15) 0.0109(4) Uani 1 1 d . . . . .
O8 O 0.8743(2) 0.72838(19) 0.66314(15) 0.0115(4) Uani 1 1 d . . . . .
O9 O 0.2903(3) 0.72968(17) 0.81576(15) 0.0108(4) Uani 1 1 d . . . . .
O10 O 0.8967(2) 0.42900(18) 0.69548(16) 0.0104(4) Uani 1 1 d D . . . .
O11 O 0.5814(2) 0.76874(18) 0.71529(15) 0.0110(4) Uani 1 1 d . . . . .
O12 O 0.8240(3) 0.5540(2) 0.50847(16) 0.0182(5) Uani 1 1 d D . . . .
O13 O 1.0810(2) 0.71884(19) 0.49804(16) 0.0119(4) Uani 1 1 d D . . . .
O14 O 0.8554(3) 0.90245(18) 0.50431(17) 0.0154(5) Uani 1 1 d D . . . .
O15 O 0.5931(3) 0.7379(2) 0.50084(16) 0.0172(5) Uani 1 1 d D . . . .
H10A H 0.952(4) 0.365(2) 0.671(3) 0.026 Uiso 1 1 d DR . . . .
H10B H 0.970(4) 0.471(3) 0.738(3) 0.026 Uiso 1 1 d DR . . . .
H12A H 0.797(5) 0.505(3) 0.4525(19) 0.026 Uiso 1 1 d DR . . . .
H12B H 0.861(5) 0.506(3) 0.5621(19) 0.026 Uiso 1 1 d DR . . . .
H13A H 1.138(4) 0.692(3) 0.557(2) 0.026 Uiso 1 1 d DR . . . .
H13B H 1.126(5) 0.787(2) 0.477(3) 0.026 Uiso 1 1 d DR . . . .
H14A H 0.851(5) 0.947(3) 0.5654(17) 0.026 Uiso 1 1 d DR . . . .
H14B H 0.814(5) 0.951(3) 0.4516(19) 0.026 Uiso 1 1 d DR . . . .
H15A H 0.548(4) 0.665(2) 0.480(3) 0.026 Uiso 1 1 d DR . . . .
H15B H 0.538(4) 0.762(3) 0.557(2) 0.026 Uiso 1 1 d DR . . . .

loop_
_atom_site_aniso_label
_atom_site_aniso_U_11
_atom_site_aniso_U_22
_atom_site_aniso_U_33
_atom_site_aniso_U_23
_atom_site_aniso_U_13
_atom_site_aniso_U_12
U1 0.00573(5) 0.00379(6) 0.00515(5) -0.00010(3) 0.00135(3) -0.00031(3)
Se1 0.00563(15) 0.00402(16) 0.00782(15) 0.00033(9) 0.00211(10) 0.00009(9)
Se2 0.00588(15) 0.00353(17) 0.00486(15) -0.00077(10) 0.00160(10) -0.00052(11)
Ni1 0.00974(16) 0.00788(17) 0.00676(16) -0.00166(13) 0.00156(13) -0.00102(14)
S1 0.00563(15) 0.00402(16) 0.00782(15) 0.00033(9) 0.00211(10) 0.00009(9)
S2 0.00588(15) 0.00353(17) 0.00486(15) -0.00077(10) 0.00160(10) -0.00052(11)
O1 0.0123(10) 0.0106(10) 0.0101(10) 0.0007(8) 0.0009(8) 0.0014(8)
O2 0.0126(9) 0.0100(10) 0.0076(9) -0.0002(8) 0.0012(7) 0.0007(8)
O3 0.0069(9) 0.0104(10) 0.0126(10) 0.0004(8) 0.0028(7) 0.0033(8)
O4 0.0079(9) 0.0134(11) 0.0172(10) 0.0068(8) 0.0043(8) -0.0012(8)
O5 0.0163(10) 0.0090(10) 0.0084(9) -0.0013(7) -0.0006(8) 0.0021(8)
O6 0.0099(9) 0.0048(10) 0.0163(10) -0.0029(8) 0.0014(8) -0.0024(8)
O7 0.0155(10) 0.0102(10) 0.0071(9) 0.0004(8) 0.0012(8) -0.0025(8)
O8 0.0124(10) 0.0159(11) 0.0061(9) -0.0021(8) -0.0004(7) -0.0020(8)
O9 0.0169(10) 0.0033(9) 0.0127(10) -0.0015(8) 0.0046(8) 0.0001(8)
O10 0.0088(9) 0.0072(10) 0.0155(10) -0.0008(8) 0.0041(8) 0.0005(8)
O11 0.0095(9) 0.0124(10) 0.0114(9) -0.0017(8) 0.0019(8) 0.0039(8)
O12 0.0371(14) 0.0088(11) 0.0085(10) 0.0006(8) 0.0001(9) -0.0057(10)
O13 0.0087(9) 0.0152(11) 0.0118(10) 0.0007(8) 0.0015(8) -0.0020(8)
O14 0.0270(12) 0.0080(11) 0.0108(10) -0.0005(8) -0.0015(9) 0.0006(9)
O15 0.0112(10) 0.0293(13) 0.0113(10) -0.0085(9) 0.0019(8) 0.0004(9)

loop_
_atom_type_symbol
_atom_type_description
_atom_type_scat_dispersion_real
_atom_type_scat_dispersion_imag
_atom_type_scat_source
H H 0.0000 0.0000 'International Tables Vol C Tables 4.2.6.8 and 6.1.1.4'
Ni Ni 0.3393 1.1124 'International Tables Vol C Tables 4.2.6.8 and 6.1.1.4'
O O 0.0106 0.0060 'International Tables Vol C Tables 4.2.6.8 and 6.1.1.4'
S S 0.1246 0.1234 'International Tables Vol C Tables 4.2.6.8 and 6.1.1.4'
Se Se -0.0929 2.2259 'International Tables Vol C Tables 4.2.6.8 and 6.1.1.4'
U U -9.6767 9.6646 'International Tables Vol C Tables 4.2.6.8 and 6.1.1.4'

loop_
_geom_angle_atom_site_label_1
_geom_angle_atom_site_label_2
_geom_angle_atom_site_label_3
_geom_angle
_geom_angle_site_symmetry_1
_geom_angle_site_symmetry_3
_geom_angle_publ_flag
O1 U1 O3 91.06(8) . . ?
O1 U1 O6 83.11(9) . . ?
O1 U1 O9 93.84(8) . 2_646 ?
O1 U1 O10 91.75(8) . . ?
O1 U1 O11 84.20(9) . 2_646 ?
O2 U1 O1 179.56(10) . . ?
O2 U1 O3 89.03(8) . . ?
O2 U1 O6 96.50(9) . . ?
O2 U1 O9 86.30(8) . 2_646 ?
O2 U1 O10 87.90(8) . . ?
O2 U1 O11 96.24(8) . 2_646 ?
O3 U1 O6 74.08(7) . . ?
O3 U1 O9 149.82(7) . 2_646 ?
O3 U1 O10 139.67(7) . . ?
O3 U1 O11 76.50(7) . 2_646 ?
O6 U1 O10 66.36(7) . . ?
O6 U1 O11 147.62(7) . 2_646 ?
O9 U1 O6 136.07(7) 2_646 . ?
O9 U1 O10 69.96(7) 2_646 . ?
O9 U1 O11 74.41(7) 2_646 2_646 ?
O11 U1 O10 143.78(7) 2_646 . ?
O4 Se1 O3 106.94(10) . . ?
O4 Se1 O9 107.53(11) . . ?
O5 Se1 O3 111.20(10) . . ?
O5 Se1 O4 113.29(11) . . ?
O5 Se1 O9 109.97(10) . . ?
O9 Se1 O3 107.66(11) . . ?
O6 Se2 O11 107.76(11) . . ?
O7 Se2 O6 109.00(11) . . ?
O7 Se2 O11 110.79(11) . . ?
O8 Se2 O6 111.21(11) . . ?
O8 Se2 O7 108.38(11) . . ?
O8 Se2 O11 109.70(10) . . ?
O8 Ni1 O7 169.85(8) . 4_575 ?
O12 Ni1 O7 83.18(8) . 4_575 ?
O12 Ni1 O8 89.69(9) . . ?
O12 Ni1 O13 90.56(10) . . ?
O12 Ni1 O14 178.95(10) . . ?
O12 Ni1 O15 90.11(10) . . ?
O13 Ni1 O7 85.27(8) . 4_575 ?
O13 Ni1 O8 87.61(8) . . ?
O14 Ni1 O7 97.09(9) . 4_575 ?
O14 Ni1 O8 89.92(9) . . ?
O14 Ni1 O13 88.45(10) . . ?
O14 Ni1 O15 90.90(10) . . ?
O15 Ni1 O7 90.08(8) . 4_575 ?
O15 Ni1 O8 97.16(8) . . ?
O15 Ni1 O13 175.19(8) . . ?
O4 S1 O3 106.94(10) . . ?
O4 S1 O9 107.53(11) . . ?
O5 S1 O3 111.20(10) . . ?
O5 S1 O4 113.29(11) . . ?
O5 S1 O9 109.97(10) . . ?
O9 S1 O3 107.66(11) . . ?
O6 S2 O11 107.76(11) . . ?
O7 S2 O6 109.00(11) . . ?
O7 S2 O11 110.79(11) . . ?
O8 S2 O6 111.21(11) . . ?
O8 S2 O7 108.38(11) . . ?
O8 S2 O11 109.70(10) . . ?
Se1 O3 U1 140.24(11) . . ?
S1 O3 U1 140.24(11) . . ?
Se2 O6 U1 145.63(12) . . ?
S2 O6 U1 145.63(12) . . ?
Se2 O7 Ni1 132.24(12) . 4_576 ?
S2 O7 Ni1 132.24(12) . 4_576 ?
Se2 O8 Ni1 132.94(12) . . ?
S2 O8 Ni1 132.94(12) . . ?
Se1 O9 U1 135.30(11) . 2_656 ?
S1 O9 U1 135.30(11) . 2_656 ?
Se2 O11 U1 144.37(12) . 2_656 ?
S2 O11 U1 144.37(12) . 2_656 ?

loop_
_geom_bond_atom_site_label_1
_geom_bond_atom_site_label_2
_geom_bond_distance
_geom_bond_site_symmetry_2
_geom_bond_publ_flag
U1 O1 1.776(2) . ?
U1 O2 1.773(2) . ?
U1 O3 2.3295(19) . ?
U1 O6 2.3723(19) . ?
U1 O9 2.371(2) 2_646 ?
U1 O10 2.487(2) . ?
U1 O11 2.383(2) 2_646 ?
Se1 O3 1.646(2) . ?
Se1 O4 1.629(2) . ?
Se1 O5 1.621(2) . ?
Se1 O9 1.645(2) . ?
Se2 O6 1.608(2) . ?
Se2 O7 1.600(2) . ?
Se2 O8 1.594(2) . ?
Se2 O11 1.622(2) . ?
Ni1 O7 2.084(2) 4_575 ?
Ni1 O8 2.060(2) . ?
Ni1 O12 2.008(2) . ?
Ni1 O13 2.055(2) . ?
Ni1 O14 2.029(2) . ?
Ni1 O15 2.051(2) . ?
S1 O3 1.646(2) . ?
S1 O4 1.629(2) . ?
S1 O5 1.621(2) . ?
S1 O9 1.645(2) . ?
S2 O6 1.608(2) . ?
S2 O7 1.600(2) . ?
S2 O8 1.594(2) . ?
S2 O11 1.622(2) . ?
O7 Ni1 2.084(2) 4_576 ?
O9 U1 2.371(2) 2_656 ?
O11 U1 2.383(2) 2_656 ?
